data_1556133
loop_
_publ_author_name
'Balandier, Jean-Yves'
'Henry, Nicolas'
'Arlin, Jean-Baptiste'
'Sanguinet, Lionel'
'Lemaur, Vincent'
'Niebel, Claude'
'Chattopadhyay, Basab'
'Kennedy, Alan Robert'
'Leriche, Philippe'
'Blanchard, Philippe'
'Cornil, J\'er\^ome'
'Geerts, Yves Henri'

_publ_section_title
;
 Synthesis and characterization of isomerically pure anti- and
 syn-anthradiindole derivatives.
;
_journal_issue 2
_journal_name_full 'Organic letters'
_journal_page_first 302
_journal_page_last 305
_journal_paper_doi 10.1021/ol303214j
_journal_volume 15
_journal_year 2013
_chemical_formula_moiety 'C42 H46 N2 O2'
_chemical_formula_sum 'C42 H46 N2 O2'
_chemical_formula_weight 610.81
_space_group_IT_number 2
_space_group_name_Hall '-P 1'
_space_group_name_H-M_alt 'P -1'
_symmetry_cell_setting triclinic
_symmetry_space_group_name_Hall '-P 1'
_symmetry_space_group_name_H-M 'P -1'
_atom_sites_solution_hydrogens geom
_atom_sites_solution_primary direct
_atom_sites_solution_secondary difmap
_audit_creation_method SHELXL-97
_audit_update_record
;
2012-10-25 # Formatted by publCIF
;
_cell_angle_alpha 101.869(10)
_cell_angle_beta 94.696(5)
_cell_angle_gamma 114.24(2)
_cell_formula_units_Z 1
_cell_length_a 8.2943(10)
_cell_length_b 8.331(9)
_cell_length_c 13.551(14)
_cell_measurement_reflns_used 1851
_cell_measurement_temperature 100(2)
_cell_measurement_theta_max 27.5
_cell_measurement_theta_min 2.7
_cell_volume 820.9(12)
_computing_structure_refinement 'SHELXL-97 (Sheldrick, 2008)'
_diffrn_ambient_temperature 100(2)
_diffrn_detector CCD
_diffrn_detector_area_resol_mean 28.5714
_diffrn_measured_fraction_theta_full 0.993
_diffrn_measured_fraction_theta_max 0.993
_diffrn_measurement_device
;
AFC12 (Right): Kappa 3 circle
;
_diffrn_measurement_device_type
;
Rigaku Saturn724+ (2x2 bin mode)
;
_diffrn_measurement_method 'profile data from \w-scans'
_diffrn_measurement_specimen_support Mitegen
_diffrn_radiation_monochromator Confocal
_diffrn_radiation_type MoK\a
_diffrn_radiation_wavelength 0.71075
_diffrn_reflns_av_R_equivalents 0.0382
_diffrn_reflns_av_sigmaI/netI 0.0527
_diffrn_reflns_limit_h_max 10
_diffrn_reflns_limit_h_min -8
_diffrn_reflns_limit_k_max 10
_diffrn_reflns_limit_k_min -10
_diffrn_reflns_limit_l_max 17
_diffrn_reflns_limit_l_min -17
_diffrn_reflns_number 8234
_diffrn_reflns_theta_full 27.00
_diffrn_reflns_theta_max 27.00
_diffrn_reflns_theta_min 3.13
_diffrn_source 'Rotating Anode'
_exptl_absorpt_coefficient_mu 0.075
_exptl_absorpt_correction_T_max 1.000
_exptl_absorpt_correction_T_min 0.878
_exptl_absorpt_correction_type multi-scan
_exptl_absorpt_process_details
;
CrysAlisPro, Oxford Diffraction Ltd.,
Version 1.171.34.40 (release 27-08-2010 CrysAlis171 .NET)
(compiled Aug 27 2010,11:50:40)
Empirical absorption correction using spherical harmonics,
 implemented in SCALE3 ABSPACK scaling algorithm.
;
_exptl_crystal_colour Orange
_exptl_crystal_density_diffrn 1.236
_exptl_crystal_density_method 'not measured'
_exptl_crystal_description plate
_exptl_crystal_F_000 328
_exptl_crystal_size_max 0.09
_exptl_crystal_size_mid 0.06
_exptl_crystal_size_min 0.01
_refine_diff_density_max 0.319
_refine_diff_density_min -0.231
_refine_diff_density_rms 0.052
_refine_ls_extinction_method none
_refine_ls_goodness_of_fit_ref 1.133
_refine_ls_hydrogen_treatment constr
_refine_ls_matrix_type full
_refine_ls_number_parameters 209
_refine_ls_number_reflns 3574
_refine_ls_number_restraints 0
_refine_ls_restrained_S_all 1.133
_refine_ls_R_factor_all 0.0899
_refine_ls_R_factor_gt 0.0726
_refine_ls_shift/su_max 0.000
_refine_ls_shift/su_mean 0.000
_refine_ls_structure_factor_coef Fsqd
_refine_ls_weighting_details 'calc w=1/[\s^2^(Fo^2^)+(0.0665P)^2^+0.3431P] where P=(Fo^2^+2Fc^2^)/3'
_refine_ls_weighting_scheme calc
_refine_ls_wR_factor_gt 0.1622
_refine_ls_wR_factor_ref 0.1737
_reflns_number_gt 2921
_reflns_number_total 3574
_reflns_threshold_expression I>2\s(I)
_cod_data_source_file ol303214j_si_002.cif
_cod_data_source_block 2012ncs0733
_cod_original_sg_symbol_H-M P-1
_cod_database_code 1556133

loop_
_symmetry_equiv_pos_as_xyz
'x, y, z'
'-x, -y, -z'

loop_
_atom_site_label
_atom_site_type_symbol
_atom_site_fract_x
_atom_site_fract_y
_atom_site_fract_z
_atom_site_U_iso_or_equiv
_atom_site_adp_type
_atom_site_occupancy
_atom_site_symmetry_multiplicity
_atom_site_calc_flag
_atom_site_refinement_flags
O1 O 0.80950(19) 0.63554(18) 0.46995(12) 0.0310(4) Uani 1 1 d .
N1 N 0.5956(2) 1.2558(2) 0.66590(13) 0.0240(4) Uani 1 1 d .
C1 C 0.8977(3) 0.8025(3) 0.48477(16) 0.0235(4) Uani 1 1 d .
C2 C 0.8279(3) 0.9303(3) 0.53325(15) 0.0229(4) Uani 1 1 d .
C3 C 0.6627(3) 0.8599(3) 0.56446(16) 0.0235(4) Uani 1 1 d .
H3 H 0.5972 0.7320 0.5547 0.028 Uiso 1 1 calc R
C4 C 0.5941(2) 0.9777(3) 0.60993(16) 0.0220(4) Uani 1 1 d .
C5 C 0.6919(3) 1.1688(3) 0.62146(15) 0.0225(4) Uani 1 1 d .
C6 C 0.8574(3) 1.2413(3) 0.59071(16) 0.0244(5) Uani 1 1 d .
H6 H 0.9222 1.3689 0.5992 0.029 Uiso 1 1 calc R
C7 C 0.9252(3) 1.1211(3) 0.54712(15) 0.0224(4) Uani 1 1 d .
C8 C 0.4393(3) 1.1251(3) 0.68492(16) 0.0234(4) Uani 1 1 d .
C9 C 0.4336(3) 0.9513(3) 0.65209(15) 0.0226(4) Uani 1 1 d .
C10 C 0.2873(3) 0.7984(3) 0.66297(16) 0.0254(5) Uani 1 1 d .
H10 H 0.2800 0.6795 0.6397 0.030 Uiso 1 1 calc R
C11 C 0.1533(3) 0.8244(3) 0.70845(17) 0.0293(5) Uani 1 1 d .
H11 H 0.0542 0.7222 0.7177 0.035 Uiso 1 1 calc R
C12 C 0.1613(3) 0.9988(3) 0.74101(17) 0.0290(5) Uani 1 1 d .
H12 H 0.0673 1.0123 0.7719 0.035 Uiso 1 1 calc R
C13 C 0.3033(3) 1.1524(3) 0.72922(17) 0.0272(5) Uani 1 1 d .
H13 H 0.3077 1.2704 0.7503 0.033 Uiso 1 1 calc R
C14 C 0.6298(3) 1.4459(3) 0.67768(16) 0.0249(5) Uani 1 1 d .
H14A H 0.5182 1.4488 0.6481 0.030 Uiso 1 1 calc R
H14B H 0.7230 1.5005 0.6376 0.030 Uiso 1 1 calc R
C15 C 0.6913(3) 1.5625(3) 0.78793(16) 0.0263(5) Uani 1 1 d .
H15A H 0.8152 1.5830 0.8136 0.032 Uiso 1 1 calc R
H15B H 0.6116 1.4977 0.8316 0.032 Uiso 1 1 calc R
C16 C 0.6868(3) 1.7454(3) 0.79501(16) 0.0267(5) Uani 1 1 d .
H16A H 0.5632 1.7220 0.7662 0.032 Uiso 1 1 calc R
H16B H 0.7677 1.8084 0.7513 0.032 Uiso 1 1 calc R
C17 C 0.7414(3) 1.8735(3) 0.90253(17) 0.0304(5) Uani 1 1 d .
H17A H 0.6640 1.8107 0.9477 0.037 Uiso 1 1 calc R
H17B H 0.8674 1.9039 0.9307 0.037 Uiso 1 1 calc R
C18 C 0.7249(3) 2.0486(3) 0.90283(17) 0.0318(5) Uani 1 1 d .
H18A H 0.5998 2.0164 0.8717 0.038 Uiso 1 1 calc R
H18B H 0.8048 2.1116 0.8587 0.038 Uiso 1 1 calc R
C19 C 0.7717(3) 2.1813(3) 1.00834(18) 0.0326(5) Uani 1 1 d .
H19A H 0.6935 2.1189 1.0533 0.039 Uiso 1 1 calc R
H19B H 0.8979 2.2173 1.0392 0.039 Uiso 1 1 calc R
C20 C 0.7489(3) 2.3515(3) 1.00406(19) 0.0364(6) Uani 1 1 d .
H20A H 0.6229 2.3148 0.9723 0.044 Uiso 1 1 calc R
H20B H 0.8277 2.4138 0.9593 0.044 Uiso 1 1 calc R
C21 C 0.7931(4) 2.4861(3) 1.1088(2) 0.0463(7) Uani 1 1 d .
H21A H 0.7124 2.4273 1.1528 0.069 Uiso 1 1 calc R
H21B H 0.7772 2.5930 1.1003 0.069 Uiso 1 1 calc R
H21C H 0.9181 2.5246 1.1406 0.069 Uiso 1 1 calc R

loop_
_atom_site_aniso_label
_atom_site_aniso_U_11
_atom_site_aniso_U_22
_atom_site_aniso_U_33
_atom_site_aniso_U_23
_atom_site_aniso_U_13
_atom_site_aniso_U_12
O1 0.0260(8) 0.0190(7) 0.0474(10) 0.0069(6) 0.0140(7) 0.0089(6)
N1 0.0208(8) 0.0185(8) 0.0337(10) 0.0075(7) 0.0108(7) 0.0083(7)
C1 0.0215(10) 0.0210(9) 0.0286(11) 0.0076(8) 0.0061(8) 0.0092(8)
C2 0.0203(10) 0.0207(9) 0.0282(11) 0.0059(8) 0.0064(8) 0.0095(8)
C3 0.0206(10) 0.0198(9) 0.0290(11) 0.0067(8) 0.0057(8) 0.0074(8)
C4 0.0184(9) 0.0215(9) 0.0268(11) 0.0079(8) 0.0054(8) 0.0085(8)
C5 0.0208(10) 0.0198(9) 0.0275(11) 0.0052(8) 0.0059(8) 0.0096(8)
C6 0.0205(10) 0.0212(9) 0.0307(12) 0.0064(8) 0.0062(8) 0.0084(8)
C7 0.0189(10) 0.0211(9) 0.0272(11) 0.0065(8) 0.0068(8) 0.0082(8)
C8 0.0200(10) 0.0230(10) 0.0271(11) 0.0070(8) 0.0070(8) 0.0087(8)
C9 0.0205(10) 0.0221(9) 0.0259(11) 0.0063(8) 0.0061(8) 0.0096(8)
C10 0.0215(10) 0.0217(10) 0.0308(11) 0.0062(8) 0.0049(8) 0.0079(8)
C11 0.0249(11) 0.0255(10) 0.0344(13) 0.0083(9) 0.0091(9) 0.0074(8)
C12 0.0228(10) 0.0293(11) 0.0346(13) 0.0065(9) 0.0095(9) 0.0111(9)
C13 0.0234(10) 0.0232(10) 0.0343(12) 0.0048(8) 0.0074(9) 0.0105(8)
C14 0.0237(10) 0.0206(10) 0.0331(12) 0.0081(8) 0.0102(9) 0.0108(8)
C15 0.0242(10) 0.0226(10) 0.0321(12) 0.0055(8) 0.0071(9) 0.0107(8)
C16 0.0244(10) 0.0215(10) 0.0315(12) 0.0052(8) 0.0058(9) 0.0083(8)
C17 0.0321(11) 0.0250(10) 0.0319(12) 0.0043(9) 0.0041(9) 0.0122(9)
C18 0.0361(12) 0.0256(11) 0.0332(13) 0.0050(9) 0.0076(10) 0.0141(9)
C19 0.0370(12) 0.0268(11) 0.0348(13) 0.0049(9) 0.0071(10) 0.0160(9)
C20 0.0445(14) 0.0293(11) 0.0400(14) 0.0067(10) 0.0131(11) 0.0206(10)
C21 0.0608(17) 0.0315(12) 0.0516(16) 0.0091(11) 0.0267(14) 0.0229(12)

loop_
_atom_type_symbol
_atom_type_description
_atom_type_scat_dispersion_real
_atom_type_scat_dispersion_imag
_atom_type_scat_source
O O 0.0106 0.0060 'International Tables Vol C Tables 4.2.6.8 and 6.1.1.4'
N N 0.0061 0.0033 'International Tables Vol C Tables 4.2.6.8 and 6.1.1.4'
C C 0.0033 0.0016 'International Tables Vol C Tables 4.2.6.8 and 6.1.1.4'
H H 0.0000 0.0000 'International Tables Vol C Tables 4.2.6.8 and 6.1.1.4'

loop_
_geom_angle_atom_site_label_1
_geom_angle_atom_site_label_2
_geom_angle_atom_site_label_3
_geom_angle
_geom_angle_site_symmetry_3
C5 N1 C8 108.46(17) .
C5 N1 C14 127.60(17) .
C8 N1 C14 123.28(17) .
O1 C1 C2 120.86(19) .
O1 C1 C7 120.85(18) 2_776
C2 C1 C7 118.28(17) 2_776
C3 C2 C7 120.22(18) .
C3 C2 C1 118.65(18) .
C7 C2 C1 121.13(18) .
C4 C3 C2 119.64(18) .
C4 C3 H3 120.2 .
C2 C3 H3 120.2 .
C3 C4 C5 119.46(19) .
C3 C4 C9 133.66(18) .
C5 C4 C9 106.88(17) .
N1 C5 C6 129.78(18) .
N1 C5 C4 108.71(18) .
C6 C5 C4 121.51(18) .
C5 C6 C7 118.03(18) .
C5 C6 H6 121.0 .
C7 C6 H6 121.0 .
C6 C7 C2 121.12(19) .
C6 C7 C1 118.30(18) 2_776
C2 C7 C1 120.58(18) 2_776
N1 C8 C13 127.95(19) .
N1 C8 C9 109.73(18) .
C13 C8 C9 122.32(18) .
C10 C9 C8 119.72(19) .
C10 C9 C4 134.07(19) .
C8 C9 C4 106.20(17) .
C11 C10 C9 118.39(19) .
C11 C10 H10 120.8 .
C9 C10 H10 120.8 .
C10 C11 C12 121.12(19) .
C10 C11 H11 119.4 .
C12 C11 H11 119.4 .
C13 C12 C11 121.6(2) .
C13 C12 H12 119.2 .
C11 C12 H12 119.2 .
C12 C13 C8 116.82(19) .
C12 C13 H13 121.6 .
C8 C13 H13 121.6 .
N1 C14 C15 114.41(17) .
N1 C14 H14A 108.7 .
C15 C14 H14A 108.7 .
N1 C14 H14B 108.7 .
C15 C14 H14B 108.7 .
H14A C14 H14B 107.6 .
C14 C15 C16 110.60(18) .
C14 C15 H15A 109.5 .
C16 C15 H15A 109.5 .
C14 C15 H15B 109.5 .
C16 C15 H15B 109.5 .
H15A C15 H15B 108.1 .
C15 C16 C17 115.68(19) .
C15 C16 H16A 108.4 .
C17 C16 H16A 108.4 .
C15 C16 H16B 108.4 .
C17 C16 H16B 108.4 .
H16A C16 H16B 107.4 .
C18 C17 C16 112.02(19) .
C18 C17 H17A 109.2 .
C16 C17 H17A 109.2 .
C18 C17 H17B 109.2 .
C16 C17 H17B 109.2 .
H17A C17 H17B 107.9 .
C17 C18 C19 115.1(2) .
C17 C18 H18A 108.5 .
C19 C18 H18A 108.5 .
C17 C18 H18B 108.5 .
C19 C18 H18B 108.5 .
H18A C18 H18B 107.5 .
C20 C19 C18 112.7(2) .
C20 C19 H19A 109.1 .
C18 C19 H19A 109.1 .
C20 C19 H19B 109.1 .
C18 C19 H19B 109.1 .
H19A C19 H19B 107.8 .
C19 C20 C21 113.8(2) .
C19 C20 H20A 108.8 .
C21 C20 H20A 108.8 .
C19 C20 H20B 108.8 .
C21 C20 H20B 108.8 .
H20A C20 H20B 107.7 .
C20 C21 H21A 109.5 .
C20 C21 H21B 109.5 .
H21A C21 H21B 109.5 .
C20 C21 H21C 109.5 .
H21A C21 H21C 109.5 .
H21B C21 H21C 109.5 .

loop_
_geom_bond_atom_site_label_1
_geom_bond_atom_site_label_2
_geom_bond_distance
_geom_bond_site_symmetry_2
O1 C1 1.239(3) .
N1 C5 1.378(3) .
N1 C8 1.394(3) .
N1 C14 1.461(3) .
C1 C2 1.477(3) .
C1 C7 1.483(3) 2_776
C2 C3 1.392(3) .
C2 C7 1.418(3) .
C3 C4 1.391(3) .
C3 H3 0.9500 .
C4 C5 1.426(3) .
C4 C9 1.443(3) .
C5 C6 1.393(3) .
C6 C7 1.393(3) .
C6 H6 0.9500 .
C7 C1 1.483(3) 2_776
C8 C13 1.396(3) .
C8 C9 1.405(3) .
C9 C10 1.398(3) .
C10 C11 1.385(3) .
C10 H10 0.9500 .
C11 C12 1.401(3) .
C11 H11 0.9500 .
C12 C13 1.388(3) .
C12 H12 0.9500 .
C13 H13 0.9500 .
C14 C15 1.519(3) .
C14 H14A 0.9900 .
C14 H14B 0.9900 .
C15 C16 1.523(3) .
C15 H15A 0.9900 .
C15 H15B 0.9900 .
C16 C17 1.524(3) .
C16 H16A 0.9900 .
C16 H16B 0.9900 .
C17 C18 1.519(3) .
C17 H17A 0.9900 .
C17 H17B 0.9900 .
C18 C19 1.525(3) .
C18 H18A 0.9900 .
C18 H18B 0.9900 .
C19 C20 1.517(3) .
C19 H19A 0.9900 .
C19 H19B 0.9900 .
C20 C21 1.526(4) .
C20 H20A 0.9900 .
C20 H20B 0.9900 .
C21 H21A 0.9800 .
C21 H21B 0.9800 .
C21 H21C 0.9800 .

loop_
_geom_torsion_atom_site_label_1
_geom_torsion_atom_site_label_2
_geom_torsion_atom_site_label_3
_geom_torsion_atom_site_label_4
_geom_torsion
_geom_torsion_site_symmetry_1
_geom_torsion_site_symmetry_4
O1 C1 C2 C3 1.6(3) . .
C7 C1 C2 C3 -179.29(18) 2_776 .
O1 C1 C2 C7 -177.75(19) . .
C7 C1 C2 C7 1.3(3) 2_776 .
C7 C2 C3 C4 -0.4(3) . .
C1 C2 C3 C4 -179.77(19) . .
C2 C3 C4 C5 1.7(3) . .
C2 C3 C4 C9 -178.3(2) . .
C8 N1 C5 C6 -178.6(2) . .
C14 N1 C5 C6 10.6(4) . .
C8 N1 C5 C4 1.0(2) . .
C14 N1 C5 C4 -169.82(19) . .
C3 C4 C5 N1 178.60(18) . .
C9 C4 C5 N1 -1.4(2) . .
C3 C4 C5 C6 -1.8(3) . .
C9 C4 C5 C6 178.23(18) . .
N1 C5 C6 C7 -179.9(2) . .
C4 C5 C6 C7 0.6(3) . .
C5 C6 C7 C2 0.7(3) . .
C5 C6 C7 C1 -179.36(18) . 2_776
C3 C2 C7 C6 -0.8(3) . .
C1 C2 C7 C6 178.51(19) . .
C3 C2 C7 C1 179.27(18) . 2_776
C1 C2 C7 C1 -1.4(3) . 2_776
C5 N1 C8 C13 179.9(2) . .
C14 N1 C8 C13 -8.8(3) . .
C5 N1 C8 C9 -0.2(2) . .
C14 N1 C8 C9 171.09(18) . .
N1 C8 C9 C10 -179.52(18) . .
C13 C8 C9 C10 0.4(3) . .
N1 C8 C9 C4 -0.6(2) . .
C13 C8 C9 C4 179.28(19) . .
C3 C4 C9 C10 -0.1(4) . .
C5 C4 C9 C10 179.9(2) . .
C3 C4 C9 C8 -178.8(2) . .
C5 C4 C9 C8 1.2(2) . .
C8 C9 C10 C11 -1.5(3) . .
C4 C9 C10 C11 -180.0(2) . .
C9 C10 C11 C12 1.3(3) . .
C10 C11 C12 C13 0.0(3) . .
C11 C12 C13 C8 -1.0(3) . .
N1 C8 C13 C12 -179.2(2) . .
C9 C8 C13 C12 0.9(3) . .
C5 N1 C14 C15 -112.0(2) . .
C8 N1 C14 C15 78.4(2) . .
N1 C14 C15 C16 -168.50(16) . .
C14 C15 C16 C17 178.59(17) . .
C15 C16 C17 C18 -177.44(18) . .
C16 C17 C18 C19 178.15(18) . .
C17 C18 C19 C20 -178.75(19) . .
C18 C19 C20 C21 179.5(2) . .
